data_7250321
loop_
_publ_author_name
'Kusumoto, Sotaro'
'Usuda, Kippei'
'Rakumitsu, Kenta'
'Kim, Yang'
'Koide, Yoshihiro'

_publ_section_title
;
 Photosalient [2 + 2] photodimerization in metal chloride-templated
 organic crystals
;
_journal_issue 19
_journal_name_full CrystEngComm
_journal_page_first 2993
_journal_page_last 2997
_journal_paper_doi 10.1039/D5CE00203F
_journal_volume 27
_journal_year 2025
_chemical_formula_moiety 'Bi2 Cl10, 2(C12 H12 N2)'
_chemical_formula_sum 'C24 H24 Bi2 Cl10 N4'
_chemical_formula_weight 1140.971
_space_group_crystal_system monoclinic
_space_group_IT_number 15
_space_group_name_Hall '-C 2yc'
_space_group_name_H-M_alt 'C 1 2/c 1'
_symmetry_Int_Tables_number 15
_audit_creation_date 2025-02-06
_audit_creation_method
;
Olex2 1.3
(compiled 2020.11.12 svn.r5f609507 for OlexSys, GUI svn.r6408)
;
_audit_update_record
;
2025-02-19 deposited with the CCDC.	2025-04-24 downloaded from the CCDC.
;
_cell_angle_alpha 90
_cell_angle_beta 93.937(5)
_cell_angle_gamma 90
_cell_formula_units_Z 4
_cell_length_a 18.4183(11)
_cell_length_b 12.9016(8)
_cell_length_c 13.7365(9)
_cell_measurement_reflns_used 5115
_cell_measurement_temperature 120
_cell_measurement_theta_max 28.7110
_cell_measurement_theta_min 2.2830
_cell_volume 3256.4(4)
_computing_cell_refinement 'CrysAlisPro 1.171.41.93a (Rigaku OD, 2020)'
_computing_data_collection 'CrysAlisPro 1.171.41.93a (Rigaku OD, 2020)'
_computing_data_reduction 'CrysAlisPro 1.171.41.93a (Rigaku OD, 2020)'
_computing_molecular_graphics 'Olex2 1.3 (Dolomanov et al., 2009)'
_computing_publication_material 'Olex2 1.3 (Dolomanov et al., 2009)'
_computing_structure_refinement 'olex2.refine 1.3 (Bourhis et al., 2015)'
_computing_structure_solution 'SHELXT 2018/2 (Sheldrick, 2018)'
_diffrn_ambient_temperature 120
_diffrn_measured_fraction_theta_full 0.9949
_diffrn_measured_fraction_theta_max 0.8180
_diffrn_measurement_details
;
List of Runs (angles in degrees, time in seconds):

  # Type    Start    End  Width  t~exp~   \w     \q     \k     \f   Frames
#--------------------------------------------------------------------------
  1  \w   -100.00  80.00   0.50    5.00    --  -10.00  45.00   0.00  360
;
_diffrn_measurement_device 'abstract diffractometer'
_diffrn_measurement_device_type 'dtrek-CrysAlisPro-abstract goniometer imported rigaku-d*trek images'
_diffrn_measurement_method '\w scans'
_diffrn_radiation_type 'Mo K\a'
_diffrn_radiation_wavelength 0.71073
_diffrn_reflns_av_R_equivalents 0.0166
_diffrn_reflns_av_unetI/netI 0.0213
_diffrn_reflns_Laue_measured_fraction_full 0.9949
_diffrn_reflns_Laue_measured_fraction_max 0.8180
_diffrn_reflns_limit_h_max 22
_diffrn_reflns_limit_h_min -15
_diffrn_reflns_limit_k_max 17
_diffrn_reflns_limit_k_min -16
_diffrn_reflns_limit_l_max 18
_diffrn_reflns_limit_l_min -17
_diffrn_reflns_number 7483
_diffrn_reflns_point_group_measured_fraction_full 0.9949
_diffrn_reflns_point_group_measured_fraction_max 0.8180
_diffrn_reflns_theta_full 25.2417
_diffrn_reflns_theta_max 28.51
_diffrn_reflns_theta_min 1.93
_exptl_absorpt_coefficient_mu 11.637
_exptl_absorpt_correction_T_max 1.00000
_exptl_absorpt_correction_T_min 0.35981
_exptl_absorpt_correction_type multi-scan
_exptl_absorpt_process_details
;
CrysAlisPro 1.171.41.93a (Rigaku Oxford Diffraction, 2020)
Empirical absorption correction using spherical harmonics,
implemented in SCALE3 ABSPACK scaling algorithm.
;
_exptl_crystal_colour 'clear colourless'
_exptl_crystal_colour_lustre clear
_exptl_crystal_colour_primary colourless
_exptl_crystal_density_diffrn 2.327
_exptl_crystal_description block
_exptl_crystal_F_000 2107.691
_exptl_crystal_size_max 0.1
_exptl_crystal_size_mid 0.05
_exptl_crystal_size_min 0.05
_refine_diff_density_max 1.2708
_refine_diff_density_min -1.1940
_refine_diff_density_rms 0.1889
_refine_ls_d_res_high 0.7445
_refine_ls_d_res_low 10.5588
_refine_ls_goodness_of_fit_ref 1.0455
_refine_ls_hydrogen_treatment constr
_refine_ls_matrix_type full
_refine_ls_number_constraints 24
_refine_ls_number_parameters 181
_refine_ls_number_reflns 3385
_refine_ls_number_restraints 0
_refine_ls_restrained_S_all 1.0455
_refine_ls_R_factor_all 0.0234
_refine_ls_R_factor_gt 0.0210
_refine_ls_shift/su_max 0.0086
_refine_ls_shift/su_mean 0.0002
_refine_ls_structure_factor_coef Fsqd
_refine_ls_weighting_details 'w=1/[\s^2^(Fo^2^)+(0.0292P)^2^+9.4053P] where P=(Fo^2^+2Fc^2^)/3'
_refine_ls_weighting_scheme calc
_refine_ls_wR_factor_gt 0.0503
_refine_ls_wR_factor_ref 0.0512
_reflns_Friedel_coverage 0.0
_reflns_limit_h_max 22
_reflns_limit_h_min -22
_reflns_limit_k_max 17
_reflns_limit_k_min 0
_reflns_limit_l_max 18
_reflns_limit_l_min 0
_reflns_number_gt 3208
_reflns_number_total 3385
_reflns_threshold_expression I>=2u(I)
_cod_data_source_file d5ce00203f3.cif
_cod_data_source_block 231120_nnore_uv_bicl2_autored
_cod_depositor_comments 'Adding full bibliography for 7250320--7250324.cif.'
_cod_database_code 7250321
_olex2_refinement_description
;
1. Fixed Uiso
 At 1.2 times of:
  All C(H) groups, All N(H) groups
2.a Aromatic/amide H refined with riding coordinates:
 N1(H1), N2(H2), C5(H5), C11(H11), C12(H12), C6(H6), C3(H3), C10(H10), C9(H9),
 C2(H2a), C7(H7), C1(H1a)
;
_olex2_submission_special_instructions 'No special instructions were received'
_oxdiff_exptl_absorpt_empirical_details
;
Empirical correction (ABSPACK) includes:
- Absorption correction using spherical harmonics
- Frame scaling
- Detector area scaling
;

loop_
_space_group_symop_id
_space_group_symop_operation_xyz
1 x,y,z
2 -x,y,-z+1/2
3 -x,-y,-z
4 x,-y,z-1/2
5 x+1/2,y+1/2,z
6 -x+1/2,y+1/2,-z+1/2
7 -x+1/2,-y+1/2,-z
8 x+1/2,-y+1/2,z-1/2

loop_
_atom_site_label
_atom_site_type_symbol
_atom_site_fract_x
_atom_site_fract_y
_atom_site_fract_z
_atom_site_U_iso_or_equiv
_atom_site_adp_type
_atom_site_occupancy
_atom_site_refinement_flags_posn
Bi1 Bi 0.291474(6) -0.100144(9) 0.483781(9) 0.01095(6) Uani 1.000000 .
Cl5 Cl 0.22219(5) -0.10219(7) 0.30448(7) 0.0184(2) Uani 1.000000 .
Cl4 Cl 0.16172(5) -0.18256(7) 0.54927(6) 0.01716(18) Uani 1.000000 .
Cl3 Cl 0.34776(6) -0.08492(7) 0.66901(7) 0.0210(2) Uani 1.000000 .
Cl2 Cl 0.41533(5) -0.04912(7) 0.41455(7) 0.0199(2) Uani 1.000000 .
Cl1 Cl 0.26097(5) 0.09438(6) 0.49061(7) 0.0199(2) Uani 1.000000 .
N1 N 0.63805(17) 0.8260(2) 0.3098(2) 0.0176(7) Uani 1.000000 .
H1 H 0.66300(17) 0.8813(2) 0.2950(2) 0.0211(8) Uiso 1.000000 R
N2 N 0.41107(17) 0.1954(2) 0.3877(2) 0.0167(6) Uani 1.000000 .
H2 H 0.38596(17) 0.1375(2) 0.3902(2) 0.0200(8) Uiso 1.000000 R
C5 C 0.5338(2) 0.7538(3) 0.3710(3) 0.0173(8) Uani 1.000000 .
H5 H 0.4879(2) 0.7627(3) 0.3976(3) 0.0208(9) Uiso 1.000000 R
C11 C 0.4144(2) 0.3772(3) 0.3907(3) 0.0181(8) Uani 1.000000 .
H11 H 0.3900(2) 0.4416(3) 0.3962(3) 0.0217(9) Uiso 1.000000 R
C8 C 0.4894(2) 0.3751(3) 0.3788(3) 0.0156(7) Uani 1.000000 .
C12 C 0.3764(2) 0.2860(3) 0.3943(3) 0.0182(8) Uani 1.000000 .
H12 H 0.3255(2) 0.2872(3) 0.4015(3) 0.0219(9) Uiso 1.000000 R
C6 C 0.5132(2) 0.5651(3) 0.3735(3) 0.0185(8) Uani 1.000000 .
H6 H 0.4648(2) 0.5783(3) 0.3902(3) 0.0222(9) Uiso 1.000000 R
C3 C 0.6265(2) 0.6447(3) 0.3126(3) 0.0185(8) Uani 1.000000 .
H3 H 0.6455(2) 0.5780(3) 0.2996(3) 0.0222(9) Uiso 1.000000 R
C4 C 0.5598(2) 0.6535(3) 0.3533(2) 0.0161(8) Uani 1.000000 .
C10 C 0.4827(2) 0.1899(3) 0.3775(3) 0.0187(8) Uani 1.000000 .
H10 H 0.5057(2) 0.1243(3) 0.3738(3) 0.0225(9) Uiso 1.000000 R
C9 C 0.5227(2) 0.2783(3) 0.3722(3) 0.0184(8) Uani 1.000000 .
H9 H 0.5735(2) 0.2741(3) 0.3640(3) 0.0220(9) Uiso 1.000000 R
C2 C 0.6653(2) 0.7323(3) 0.2909(3) 0.0175(8) Uani 1.000000 .
H2a H 0.7109(2) 0.7262(3) 0.2629(3) 0.0210(9) Uiso 1.000000 R
C7 C 0.5355(2) 0.4671(3) 0.3693(3) 0.0178(8) Uani 1.000000 .
H7 H 0.5854(2) 0.4557(3) 0.3595(3) 0.0214(9) Uiso 1.000000 R
C1 C 0.5747(2) 0.8390(3) 0.3499(3) 0.0199(8) Uani 1.000000 .
H1a H 0.5580(2) 0.9067(3) 0.3638(3) 0.0239(10) Uiso 1.000000 R

loop_
_atom_site_aniso_label
_atom_site_aniso_U_11
_atom_site_aniso_U_22
_atom_site_aniso_U_33
_atom_site_aniso_U_12
_atom_site_aniso_U_13
_atom_site_aniso_U_23
Bi1 0.01030(8) 0.00642(8) 0.01641(8) -0.00068(4) 0.00298(5) -0.00080(5)
Cl5 0.0163(5) 0.0190(5) 0.0200(5) 0.0046(3) 0.0028(4) -0.0033(4)
Cl4 0.0136(4) 0.0161(4) 0.0225(4) 0.0002(3) 0.0064(3) 0.0008(4)
Cl3 0.0285(5) 0.0139(4) 0.0201(5) 0.0024(3) -0.0009(4) -0.0009(4)
Cl2 0.0122(4) 0.0114(4) 0.0373(5) -0.0012(3) 0.0090(4) 0.0019(4)
Cl1 0.0228(5) 0.0105(4) 0.0263(5) 0.0041(3) -0.0001(4) -0.0033(4)
N1 0.0211(17) 0.0126(15) 0.0189(16) -0.0070(12) 0.0009(13) 0.0045(13)
N2 0.0197(16) 0.0090(14) 0.0212(16) -0.0062(12) 0.0004(13) -0.0008(13)
C5 0.0169(18) 0.0177(18) 0.0179(18) -0.0018(14) 0.0047(14) 0.0021(16)
C11 0.028(2) 0.0057(15) 0.0207(19) 0.0021(14) 0.0007(16) 0.0022(16)
C8 0.0212(19) 0.0153(17) 0.0100(16) -0.0042(15) -0.0017(14) 0.0002(15)
C12 0.0174(19) 0.0133(18) 0.0237(19) 0.0003(14) -0.0007(15) 0.0023(17)
C6 0.0176(19) 0.0186(19) 0.0195(19) -0.0003(15) 0.0029(15) -0.0008(18)
C3 0.027(2) 0.0107(17) 0.0174(18) 0.0009(15) 0.0018(15) 0.0033(16)
C4 0.025(2) 0.0129(17) 0.0099(17) -0.0045(15) -0.0020(14) 0.0044(15)
C10 0.022(2) 0.0103(17) 0.024(2) 0.0001(14) 0.0014(15) 0.0021(16)
C9 0.0190(19) 0.0180(19) 0.0182(18) -0.0034(15) 0.0023(15) -0.0006(17)
C2 0.0185(19) 0.0167(18) 0.0175(18) -0.0005(15) 0.0031(15) 0.0006(16)
C7 0.0183(19) 0.0182(18) 0.0173(18) -0.0002(15) 0.0035(14) 0.0008(17)
C1 0.023(2) 0.0134(18) 0.023(2) 0.0011(15) 0.0012(16) 0.0019(17)

loop_
_atom_type_symbol
_atom_type_scat_dispersion_real
_atom_type_scat_dispersion_imag
_atom_type_scat_Cromer_Mann_a1
_atom_type_scat_Cromer_Mann_a2
_atom_type_scat_Cromer_Mann_a3
_atom_type_scat_Cromer_Mann_a4
_atom_type_scat_Cromer_Mann_b1
_atom_type_scat_Cromer_Mann_b2
_atom_type_scat_Cromer_Mann_b3
_atom_type_scat_Cromer_Mann_b4
_atom_type_scat_Cromer_Mann_c
_atom_type_scat_source
_atom_type_scat_dispersion_source
H 0.00000 0.00000 0.49300 0.32291 0.14019 0.04081 10.51090 26.12570 3.14236 57.79970 0.0030380000826 'International Tables Volume C Table 6.1.1.4 (pp. 500-502)' 'Henke, Gullikson and Davis, At. Data and Nucl. Data Tables, 1993, 54, 2'
C 0.00347 0.00161 2.31000 1.02000 1.58860 0.86500 20.84390 10.20750 0.56870 51.65120 0.215599998832 'International Tables Volume C Table 6.1.1.4 (pp. 500-502)' 'Henke, Gullikson and Davis, At. Data and Nucl. Data Tables, 1993, 54, 2'
Cl 0.14873 0.16029 11.46040 7.19640 6.25560 1.64550 0.01040 1.16620 18.51940 47.77840 -9.55739974976 'International Tables Volume C Table 6.1.1.4 (pp. 500-502)' 'Henke, Gullikson and Davis, At. Data and Nucl. Data Tables, 1993, 54, 2'
Bi -3.98376 10.58997 33.36890 12.95100 16.58770 6.46920 0.70400 2.92380 8.79370 48.00930 13.5782003403 'International Tables Volume C Table 6.1.1.4 (pp. 500-502)' 'Henke, Gullikson and Davis, At. Data and Nucl. Data Tables, 1993, 54, 2'
N 0.00653 0.00323 12.21260 3.13220 2.01250 1.16630 0.00570 9.89330 28.99750 0.58260 -11.5290002823 'International Tables Volume C Table 6.1.1.4 (pp. 500-502)' 'Henke, Gullikson and Davis, At. Data and Nucl. Data Tables, 1993, 54, 2'

loop_
_geom_angle_atom_site_label_1
_geom_angle_atom_site_label_2
_geom_angle_atom_site_label_3
_geom_angle
_geom_angle_site_symmetry_1
_geom_angle_site_symmetry_3
_geom_angle_publ_flag
Cl4 Bi1 Cl5 85.95(3) . . ?
Cl4 Bi1 Cl5 88.58(2) 7_546 . ?
Cl3 Bi1 Cl5 173.42(3) . . ?
Cl3 Bi1 Cl4 96.68(3) . 7_546 ?
Cl3 Bi1 Cl4 90.33(3) . . ?
Cl2 Bi1 Cl5 92.31(3) . . ?
Cl2 Bi1 Cl4 172.21(3) . . ?
Cl2 Bi1 Cl4 84.99(2) . 7_546 ?
Cl2 Bi1 Cl3 92.09(3) . . ?
Cl1 Bi1 Cl5 87.25(3) . . ?
Cl1 Bi1 Cl4 99.45(3) . . ?
Cl1 Bi1 Cl4 171.73(3) . 7_546 ?
Cl1 Bi1 Cl3 88.01(3) . . ?
Cl1 Bi1 Cl2 88.04(3) . . ?
C1 N1 C2 122.9(3) . . ?
C10 N2 C12 122.1(3) . . ?
C1 C5 C4 120.1(3) . . ?
C12 C11 C8 119.7(3) . . ?
C9 C8 C11 117.8(3) . . ?
C7 C8 C11 125.0(3) . . ?
C7 C8 C9 117.2(3) . . ?
C11 C12 N2 120.0(3) . . ?
C7 C6 C4 123.0(4) . . ?
C2 C3 C4 120.4(4) . . ?
C6 C4 C5 118.3(3) . . ?
C3 C4 C5 117.7(3) . . ?
C3 C4 C6 123.9(3) . . ?
C9 C10 N2 120.2(4) . . ?
C10 C9 C8 120.2(4) . . ?
C3 C2 N1 119.3(3) . . ?
C6 C7 C8 125.5(4) . . ?
C5 C1 N1 119.6(4) . . ?

loop_
_geom_bond_atom_site_label_1
_geom_bond_atom_site_label_2
_geom_bond_distance
_geom_bond_site_symmetry_2
_geom_bond_publ_flag
Bi1 Cl5 2.6952(10) . ?
Bi1 Cl4 2.8189(9) . ?
Bi1 Cl4 2.9769(9) 7_546 ?
Bi1 Cl3 2.6880(10) . ?
Bi1 Cl2 2.6152(9) . ?
Bi1 Cl1 2.5749(8) . ?
N1 C2 1.341(5) . ?
N1 C1 1.334(5) . ?
N2 C12 1.338(5) . ?
N2 C10 1.339(5) . ?
C5 C4 1.407(5) . ?
C5 C1 1.374(5) . ?
C11 C8 1.401(5) . ?
C11 C12 1.372(5) . ?
C8 C9 1.397(5) . ?
C8 C7 1.471(5) . ?
C6 C4 1.465(5) . ?
C6 C7 1.332(5) . ?
C3 C4 1.389(5) . ?
C3 C2 1.381(5) . ?
C10 C9 1.362(5) . ?

loop_
_geom_torsion_atom_site_label_1
_geom_torsion_atom_site_label_2
_geom_torsion_atom_site_label_3
_geom_torsion_atom_site_label_4
_geom_torsion
_geom_torsion_site_symmetry_1
_geom_torsion_site_symmetry_2
_geom_torsion_site_symmetry_3
_geom_torsion_site_symmetry_4
_geom_torsion_publ_flag
N1 C2 C3 C4 0.2(4) . . . . ?
N1 C1 C5 C4 2.1(4) . . . . ?
N2 C12 C11 C8 0.8(4) . . . . ?
N2 C10 C9 C8 0.8(4) . . . . ?
C5 C4 C6 C7 -172.6(3) . . . . ?
C5 C4 C3 C2 0.1(4) . . . . ?
C11 C8 C9 C10 -0.1(4) . . . . ?
C11 C8 C7 C6 2.0(5) . . . . ?
C8 C7 C6 C4 -173.3(3) . . . . ?
C6 C4 C3 C2 176.4(4) . . . . ?
